data_1570318
loop_
_publ_author_name
'Peddi, Balakrishna'
'Khan, Souvik'
'Gonnade, Rajesh G.'
'Yildiz, Cem B.'
'Majumdar, Moumita'

_publ_section_title
;
 Intramolecular donor-stabilized tetra-coordinated germanium(iv)
 di-cations and their Lewis acidic properties.
;
_journal_issue 47
_journal_name_full 'Chemical science'
_journal_page_first 13755
_journal_page_last 13764
_journal_paper_doi 10.1039/d3sc03717g
_journal_volume 14
_journal_year 2023
_chemical_formula_moiety 'C48 H36 C12 Ge P2, 2(C4 H8 O)'
_chemical_formula_sum 'C56 H52 Cl2 Ge O2 P2'
_chemical_formula_weight 962.40
_space_group_crystal_system monoclinic
_space_group_IT_number 14
_space_group_name_Hall '-P 2ybc'
_space_group_name_H-M_alt 'P 1 21/c 1'
_atom_sites_solution_hydrogens geom
_audit_creation_method SHELXL-2018/3
_audit_update_record
;
2023-04-14 deposited with the CCDC.	2023-11-16 downloaded from the CCDC.
;
_cell_angle_alpha 90
_cell_angle_beta 102.393(3)
_cell_angle_gamma 90
_cell_formula_units_Z 4
_cell_length_a 22.1656(19)
_cell_length_b 10.1752(9)
_cell_length_c 20.7492(17)
_cell_measurement_reflns_used 9754
_cell_measurement_temperature 150(2)
_cell_measurement_theta_max 66.78
_cell_measurement_theta_min 3.29
_cell_volume 4570.7(7)
_computing_structure_refinement 'SHELXL-2018/3 (Sheldrick, 2018)'
_computing_structure_solution 'SHELXT 2014/5 (Sheldrick, 2014)'
_diffrn_ambient_temperature 150(2)
_diffrn_measured_fraction_theta_full 0.995
_diffrn_measured_fraction_theta_max 0.995
_diffrn_measurement_device_type 'Bruker APEX-II CCD'
_diffrn_measurement_method '\f and \w scans'
_diffrn_radiation_type CuK\a
_diffrn_radiation_wavelength 1.54178
_diffrn_reflns_av_R_equivalents 0.0514
_diffrn_reflns_av_unetI/netI 0.0263
_diffrn_reflns_Laue_measured_fraction_full 0.995
_diffrn_reflns_Laue_measured_fraction_max 0.995
_diffrn_reflns_limit_h_max 26
_diffrn_reflns_limit_h_min -26
_diffrn_reflns_limit_k_max 12
_diffrn_reflns_limit_k_min -12
_diffrn_reflns_limit_l_max 24
_diffrn_reflns_limit_l_min -24
_diffrn_reflns_number 68036
_diffrn_reflns_point_group_measured_fraction_full 0.995
_diffrn_reflns_point_group_measured_fraction_max 0.995
_diffrn_reflns_theta_full 66.830
_diffrn_reflns_theta_max 66.830
_diffrn_reflns_theta_min 2.041
_exptl_absorpt_coefficient_mu 2.985
_exptl_absorpt_correction_T_max 0.7528
_exptl_absorpt_correction_T_min 0.3001
_exptl_absorpt_correction_type multi-scan
_exptl_absorpt_process_details 'SADABS (Bruker, 2016)'
_exptl_crystal_colour colorless
_exptl_crystal_density_diffrn 1.399
_exptl_crystal_description block
_exptl_crystal_F_000 2000
_exptl_crystal_size_max 0.12
_exptl_crystal_size_mid 0.11
_exptl_crystal_size_min 0.08
_refine_diff_density_max 0.631
_refine_diff_density_min -0.632
_refine_diff_density_rms 0.076
_refine_ls_extinction_method none
_refine_ls_goodness_of_fit_ref 1.043
_refine_ls_hydrogen_treatment constr
_refine_ls_matrix_type full
_refine_ls_number_parameters 568
_refine_ls_number_reflns 8073
_refine_ls_number_restraints 18
_refine_ls_restrained_S_all 1.074
_refine_ls_R_factor_all 0.0413
_refine_ls_R_factor_gt 0.0379
_refine_ls_shift/su_max 0.001
_refine_ls_shift/su_mean 0.000
_refine_ls_structure_factor_coef Fsqd
_refine_ls_weighting_details 'w=1/[\s^2^(Fo^2^)+(0.0472P)^2^+6.3843P] where P=(Fo^2^+2Fc^2^)/3'
_refine_ls_weighting_scheme calc
_refine_ls_wR_factor_gt 0.0978
_refine_ls_wR_factor_ref 0.1007
_reflns_Friedel_coverage 0.000
_reflns_number_gt 7470
_reflns_number_total 8073
_reflns_threshold_expression 'I > 2\s(I)'
_cod_data_source_file d3sc03717g2.cif
_cod_data_source_block try_a
_cod_depositor_comments 'Adding full bibliography for 1570312--1570327.cif.'
_cod_original_sg_symbol_H-M 'P 21/c'
_cod_database_code 1570318
_shelx_shelxl_version_number 2018/3
_shelx_space_group_comment
;
The symmetry employed for this shelxl refinement is uniquely defined
by the following loop, which should always be used as a source of
symmetry information in preference to the above space-group names.
They are only intended as comments.
;

loop_
_space_group_symop_operation_xyz
'x, y, z'
'-x, y+1/2, -z+1/2'
'-x, -y, -z'
'x, -y-1/2, z-1/2'

loop_
_atom_site_label
_atom_site_type_symbol
_atom_site_fract_x
_atom_site_fract_y
_atom_site_fract_z
_atom_site_U_iso_or_equiv
_atom_site_adp_type
_atom_site_occupancy
_atom_site_site_symmetry_order
_atom_site_calc_flag
_atom_site_refinement_flags_posn
_atom_site_refinement_flags_adp
_atom_site_refinement_flags_occupancy
_atom_site_disorder_assembly
_atom_site_disorder_group
Ge1 Ge 0.75128(2) 0.57735(2) 0.25273(2) 0.01752(9) Uani 1 1 d . . . . .
C1 C 0.75382(10) 0.4287(2) 0.19227(11) 0.0188(4) Uani 1 1 d . . . . .
Cl1 Cl 0.68015(3) 0.70825(6) 0.19219(3) 0.02645(13) Uani 1 1 d . . . . .
P1 P 0.64356(3) 0.41525(6) 0.26933(3) 0.02019(13) Uani 1 1 d . . . . .
Cl2 Cl 0.82924(2) 0.70968(5) 0.24095(3) 0.02322(13) Uani 1 1 d . . . . .
C2 C 0.75089(10) 0.6234(2) 0.34499(10) 0.0171(4) Uani 1 1 d . . . . .
P2 P 0.85819(3) 0.42953(5) 0.32929(3) 0.01768(13) Uani 1 1 d . . . . .
C6 C 0.69587(12) 0.0948(2) 0.13237(12) 0.0274(5) Uani 1 1 d . . . . .
C5 C 0.77622(11) 0.2219(2) 0.10880(12) 0.0263(5) Uani 1 1 d . . . . .
C4 C 0.81245(11) 0.3314(3) 0.11549(12) 0.0270(5) Uani 1 1 d . . . . .
H4 H 0.844765 0.339352 0.092166 0.032 Uiso 1 1 calc R U . . .
C3 C 0.80095(11) 0.4333(2) 0.15801(12) 0.0240(5) Uani 1 1 d . . . . .
H3 H 0.826930 0.508560 0.163229 0.029 Uiso 1 1 calc R U . . .
C7 C 0.64655(12) 0.0737(2) 0.16083(13) 0.0301(6) Uani 1 1 d . . . . .
H7 H 0.623783 -0.005970 0.153710 0.036 Uiso 1 1 calc R U . . .
C9 C 0.66284(10) 0.2908(2) 0.21433(11) 0.0208(5) Uani 1 1 d . . . . .
C8 C 0.63038(11) 0.1740(2) 0.20121(12) 0.0267(5) Uani 1 1 d . . . . .
H8 H 0.595537 0.160650 0.220269 0.032 Uiso 1 1 calc R U . . .
C10 C 0.71377(10) 0.3168(2) 0.18438(11) 0.0192(4) Uani 1 1 d . . . . .
C11 C 0.72766(11) 0.2156(2) 0.14277(11) 0.0227(5) Uani 1 1 d . . . . .
C12 C 0.77747(13) 0.0953(3) 0.07055(14) 0.0351(6) Uani 1 1 d . . . . .
H12A H 0.818623 0.053222 0.082609 0.042 Uiso 1 1 calc R U . . .
H12B H 0.767573 0.112273 0.022448 0.042 Uiso 1 1 calc R U . . .
C8S C 0.5735(3) 0.7187(6) 0.5324(3) 0.107(2) Uani 1 1 d . . . . .
H8S1 H 0.616992 0.746406 0.547808 0.128 Uiso 1 1 calc R U . . .
H8S2 H 0.558204 0.683395 0.570428 0.128 Uiso 1 1 calc R U . . .
C7S C 0.5361(4) 0.8267(7) 0.5029(4) 0.136(2) Uani 1 1 d . U . . .
H7SA H 0.561789 0.893984 0.487150 0.163 Uiso 1 1 calc R U . . .
H7SB H 0.514917 0.867937 0.535195 0.163 Uiso 1 1 calc R U . . .
C14 C 0.70106(10) 0.6962(2) 0.35475(12) 0.0219(5) Uani 1 1 d . . . . .
H14 H 0.666351 0.704317 0.319072 0.026 Uiso 1 1 calc R U . . .
C13 C 0.72742(13) 0.0070(3) 0.09060(14) 0.0355(6) Uani 1 1 d . . . . .
H13A H 0.697525 -0.024411 0.051088 0.043 Uiso 1 1 calc R U . . .
H13B H 0.746512 -0.069991 0.116286 0.043 Uiso 1 1 calc R U . . .
C15 C 0.69882(11) 0.7593(2) 0.41504(12) 0.0235(5) Uani 1 1 d . . . . .
H15 H 0.662778 0.805057 0.420160 0.028 Uiso 1 1 calc R U . . .
C16 C 0.74963(11) 0.7530(2) 0.46568(11) 0.0230(5) Uani 1 1 d . . . . .
C17 C 0.84894(11) 0.6786(2) 0.51338(11) 0.0228(5) Uani 1 1 d . . . . .
C19 C 0.90294(11) 0.5267(2) 0.45836(11) 0.0226(5) Uani 1 1 d . . . . .
H19 H 0.938250 0.473090 0.459554 0.027 Uiso 1 1 calc R U . . .
C18 C 0.90032(11) 0.6044(2) 0.51419(11) 0.0250(5) Uani 1 1 d . . . . .
H18 H 0.933707 0.604798 0.551559 0.030 Uiso 1 1 calc R U . . .
C20 C 0.85629(10) 0.5254(2) 0.40200(11) 0.0189(4) Uani 1 1 d . . . . .
C1S C 0.96849(16) 0.4689(5) 0.1164(2) 0.0678(11) Uani 1 1 d . . . . .
H1SA H 0.951178 0.445665 0.155087 0.081 Uiso 1 1 calc R U . . .
H1SB H 0.961878 0.564120 0.107789 0.081 Uiso 1 1 calc R U . . .
O1S O 0.93822(10) 0.3969(3) 0.06112(12) 0.0663(8) Uani 1 1 d . . . . .
C21 C 0.80245(10) 0.6052(2) 0.39903(11) 0.0178(4) Uani 1 1 d . . . . .
C22 C 0.80023(10) 0.6761(2) 0.45713(11) 0.0195(4) Uani 1 1 d . . . . .
C23 C 0.76447(12) 0.8158(2) 0.53315(11) 0.0269(5) Uani 1 1 d . . . . .
H23A H 0.735685 0.784877 0.560374 0.032 Uiso 1 1 calc R U . . .
H23B H 0.761826 0.912763 0.529624 0.032 Uiso 1 1 calc R U . . .
C24 C 0.83160(12) 0.7715(3) 0.56343(12) 0.0304(6) Uani 1 1 d . . . . .
H24A H 0.859808 0.848049 0.570839 0.037 Uiso 1 1 calc R U . . .
H24B H 0.833628 0.726161 0.606061 0.037 Uiso 1 1 calc R U . . .
C25 C 0.55943(11) 0.4299(2) 0.24127(12) 0.0248(5) Uani 1 1 d . . . . .
C26 C 0.53630(12) 0.5158(3) 0.18987(13) 0.0318(6) Uani 1 1 d . . . . .
H26 H 0.563926 0.567819 0.171421 0.038 Uiso 1 1 calc R U . . .
C27 C 0.47315(13) 0.5261(3) 0.16527(15) 0.0381(6) Uani 1 1 d . . . . .
H27 H 0.457727 0.583631 0.129460 0.046 Uiso 1 1 calc R U . . .
C28 C 0.43259(12) 0.4526(3) 0.19290(16) 0.0399(7) Uani 1 1 d . . . . .
H28 H 0.389325 0.460798 0.176504 0.048 Uiso 1 1 calc R U . . .
C29 C 0.45473(12) 0.3682(3) 0.24368(16) 0.0427(7) Uani 1 1 d . . . . .
H29 H 0.426815 0.317643 0.262426 0.051 Uiso 1 1 calc R U . . .
C30 C 0.51799(12) 0.3563(3) 0.26801(15) 0.0372(6) Uani 1 1 d . . . . .
H30 H 0.533050 0.297185 0.303236 0.045 Uiso 1 1 calc R U . . .
C2S C 1.03439(15) 0.4399(4) 0.13033(17) 0.0516(8) Uani 1 1 d . . . . .
H2SA H 1.046112 0.383517 0.169912 0.062 Uiso 1 1 calc R U . . .
H2SB H 1.058985 0.521900 0.137637 0.062 Uiso 1 1 calc R U . . .
O2S O 0.56837(18) 0.6247(4) 0.4828(2) 0.1180(14) Uani 1 1 d . U . . .
C31 C 0.65107(11) 0.3316(2) 0.34844(12) 0.0249(5) Uani 1 1 d . . . . .
C32 C 0.62859(14) 0.3975(3) 0.39773(14) 0.0374(6) Uani 1 1 d . . . . .
H32 H 0.611939 0.483474 0.389644 0.045 Uiso 1 1 calc R U . . .
C33 C 0.63051(15) 0.3379(3) 0.45834(14) 0.0449(7) Uani 1 1 d . . . . .
H33 H 0.614300 0.382496 0.491130 0.054 Uiso 1 1 calc R U . . .
C34 C 0.65591(14) 0.2139(3) 0.47125(14) 0.0421(7) Uani 1 1 d . . . . .
H34 H 0.655997 0.172268 0.512249 0.051 Uiso 1 1 calc R U . . .
C35 C 0.68123(12) 0.1508(3) 0.42409(13) 0.0359(6) Uani 1 1 d . . . . .
H35 H 0.700420 0.067460 0.433491 0.043 Uiso 1 1 calc R U . . .
C36 C 0.67852(11) 0.2097(3) 0.36274(12) 0.0286(5) Uani 1 1 d . . . . .
H36 H 0.695694 0.165727 0.330480 0.034 Uiso 1 1 calc R U . . .
C37 C 0.84294(10) 0.2588(2) 0.34858(11) 0.0203(5) Uani 1 1 d . . . . .
C38 C 0.82628(10) 0.1744(2) 0.29461(12) 0.0233(5) Uani 1 1 d . . . . .
H38 H 0.825892 0.206470 0.251524 0.028 Uiso 1 1 calc R U . . .
C39 C 0.81023(12) 0.0442(3) 0.30284(14) 0.0305(5) Uani 1 1 d . . . . .
H39 H 0.798529 -0.011938 0.265683 0.037 Uiso 1 1 calc R U . . .
C40 C 0.81151(12) -0.0027(3) 0.36601(15) 0.0336(6) Uani 1 1 d . . . . .
H40 H 0.800670 -0.091432 0.372208 0.040 Uiso 1 1 calc R U . . .
C3S C 1.04453(13) 0.3684(3) 0.06910(14) 0.0386(6) Uani 1 1 d . . . . .
H3SA H 1.057838 0.430015 0.037934 0.046 Uiso 1 1 calc R U . . .
H3SB H 1.075873 0.298180 0.080891 0.046 Uiso 1 1 calc R U . . .
C41 C 0.82858(12) 0.0797(3) 0.41990(14) 0.0319(6) Uani 1 1 d . . . . .
H41 H 0.829884 0.046649 0.462992 0.038 Uiso 1 1 calc R U . . .
C42 C 0.84385(11) 0.2104(2) 0.41177(12) 0.0256(5) Uani 1 1 d . . . . .
H42 H 0.854857 0.266455 0.449052 0.031 Uiso 1 1 calc R U . . .
C43 C 0.93953(10) 0.4309(2) 0.32406(11) 0.0204(5) Uani 1 1 d . . . . .
C44 C 0.96986(11) 0.5515(2) 0.32560(12) 0.0260(5) Uani 1 1 d . . . . .
H44 H 0.948902 0.630077 0.332381 0.031 Uiso 1 1 calc R U . . .
C45 C 1.03037(12) 0.5579(3) 0.31730(13) 0.0299(5) Uani 1 1 d . . . . .
H45 H 1.050738 0.640378 0.319023 0.036 Uiso 1 1 calc R U . . .
C46 C 1.06093(11) 0.4441(3) 0.30653(12) 0.0291(5) Uani 1 1 d . . . . .
H46 H 1.102185 0.448513 0.300523 0.035 Uiso 1 1 calc R U . . .
C47 C 1.03132(11) 0.3238(3) 0.30451(12) 0.0298(5) Uani 1 1 d . . . . .
H47 H 1.052367 0.245757 0.297134 0.036 Uiso 1 1 calc R U . . .
C48 C 0.97092(11) 0.3168(2) 0.31324(12) 0.0253(5) Uani 1 1 d . . . . .
H48 H 0.950918 0.233936 0.311833 0.030 Uiso 1 1 calc R U . . .
C4S C 0.98174(15) 0.3115(3) 0.04002(15) 0.0464(7) Uani 1 1 d . . . . .
H4SA H 0.974416 0.309335 -0.008742 0.056 Uiso 1 1 calc R U . . .
H4SB H 0.978286 0.221036 0.056375 0.056 Uiso 1 1 calc R U . . .
C5S C 0.5160(3) 0.6541(8) 0.4350(3) 0.122(2) Uani 1 1 d . U . . .
H5S1 H 0.526924 0.657779 0.391192 0.146 Uiso 1 1 calc R U . . .
H5S2 H 0.484969 0.583703 0.433784 0.146 Uiso 1 1 calc R U . . .
C6S C 0.4912(2) 0.7721(6) 0.4478(3) 0.104(2) Uani 1 1 d . . . . .
H6S1 H 0.450747 0.759074 0.459901 0.125 Uiso 1 1 calc R U . . .
H6S2 H 0.485517 0.830708 0.408908 0.125 Uiso 1 1 calc R U . . .

loop_
_atom_site_aniso_label
_atom_site_aniso_U_11
_atom_site_aniso_U_22
_atom_site_aniso_U_33
_atom_site_aniso_U_23
_atom_site_aniso_U_13
_atom_site_aniso_U_12
Ge1 0.01999(14) 0.01621(14) 0.01864(14) -0.00020(9) 0.00924(10) 0.00040(9)
C1 0.0205(11) 0.0200(11) 0.0168(10) 0.0010(8) 0.0057(9) 0.0035(9)
Cl1 0.0258(3) 0.0262(3) 0.0284(3) 0.0066(2) 0.0083(2) 0.0068(2)
P1 0.0183(3) 0.0200(3) 0.0241(3) -0.0022(2) 0.0087(2) -0.0020(2)
Cl2 0.0251(3) 0.0195(3) 0.0285(3) 0.0010(2) 0.0134(2) -0.0041(2)
C2 0.0185(10) 0.0147(10) 0.0202(10) -0.0024(8) 0.0090(8) -0.0004(8)
P2 0.0185(3) 0.0163(3) 0.0195(3) 0.0001(2) 0.0069(2) 0.0015(2)
C6 0.0331(13) 0.0223(12) 0.0263(12) -0.0049(10) 0.0051(10) 0.0017(10)
C5 0.0285(12) 0.0281(13) 0.0240(12) -0.0031(10) 0.0090(10) 0.0072(10)
C4 0.0295(12) 0.0312(13) 0.0250(12) -0.0008(10) 0.0159(10) 0.0022(10)
C3 0.0272(12) 0.0229(12) 0.0243(12) -0.0001(9) 0.0109(10) -0.0010(9)
C7 0.0339(14) 0.0215(12) 0.0353(14) -0.0057(10) 0.0082(11) -0.0067(10)
C9 0.0206(11) 0.0209(11) 0.0214(11) -0.0008(9) 0.0057(9) -0.0005(9)
C8 0.0250(12) 0.0262(12) 0.0302(12) -0.0025(10) 0.0089(10) -0.0035(10)
C10 0.0209(11) 0.0183(11) 0.0185(10) 0.0007(9) 0.0045(9) 0.0022(9)
C11 0.0253(11) 0.0219(12) 0.0213(11) -0.0011(9) 0.0056(9) 0.0036(9)
C12 0.0397(15) 0.0327(14) 0.0366(15) -0.0102(12) 0.0164(12) 0.0039(12)
C8S 0.120(4) 0.101(4) 0.078(3) -0.023(3) -0.029(3) 0.039(3)
C7S 0.149(4) 0.117(4) 0.133(4) -0.026(3) 0.014(3) 0.049(3)
C14 0.0188(11) 0.0227(12) 0.0254(12) -0.0009(9) 0.0073(9) -0.0011(9)
C13 0.0428(15) 0.0279(14) 0.0383(15) -0.0104(11) 0.0143(12) 0.0020(12)
C15 0.0240(11) 0.0213(11) 0.0295(12) -0.0027(10) 0.0154(10) 0.0016(9)
C16 0.0307(12) 0.0173(11) 0.0252(12) -0.0014(9) 0.0155(10) -0.0035(9)
C17 0.0304(12) 0.0224(11) 0.0182(11) 0.0006(9) 0.0108(9) -0.0044(10)
C19 0.0226(11) 0.0231(12) 0.0234(11) 0.0021(9) 0.0076(9) 0.0006(9)
C18 0.0274(12) 0.0289(12) 0.0182(11) 0.0007(9) 0.0040(9) -0.0028(10)
C20 0.0197(10) 0.0185(11) 0.0201(11) 0.0013(9) 0.0081(9) -0.0014(9)
C1S 0.0421(19) 0.084(3) 0.077(3) -0.037(2) 0.0133(18) -0.0038(19)
O1S 0.0348(12) 0.115(2) 0.0506(14) -0.0122(14) 0.0117(10) -0.0098(13)
C21 0.0208(11) 0.0142(10) 0.0208(11) 0.0019(8) 0.0100(9) -0.0019(8)
C22 0.0236(11) 0.0159(10) 0.0214(11) 0.0007(9) 0.0105(9) -0.0026(9)
C23 0.0368(13) 0.0256(12) 0.0225(12) -0.0038(10) 0.0154(10) -0.0007(10)
C24 0.0379(14) 0.0339(14) 0.0221(12) -0.0067(10) 0.0120(10) -0.0018(11)
C25 0.0205(11) 0.0240(12) 0.0312(13) -0.0053(10) 0.0086(10) 0.0004(9)
C26 0.0279(13) 0.0310(14) 0.0371(14) -0.0014(11) 0.0085(11) -0.0012(11)
C27 0.0316(14) 0.0334(15) 0.0451(16) -0.0032(12) -0.0011(12) 0.0044(12)
C28 0.0213(12) 0.0375(15) 0.0589(19) -0.0145(14) 0.0042(12) 0.0021(11)
C29 0.0235(13) 0.0453(17) 0.0624(19) -0.0010(15) 0.0162(13) -0.0034(12)
C30 0.0253(13) 0.0375(15) 0.0510(17) 0.0064(13) 0.0131(12) -0.0023(11)
C2S 0.0441(18) 0.064(2) 0.0471(18) -0.0178(16) 0.0108(14) -0.0018(16)
O2S 0.098(2) 0.112(3) 0.130(3) -0.046(2) -0.007(2) 0.033(2)
C31 0.0225(11) 0.0289(12) 0.0249(12) -0.0001(10) 0.0090(9) -0.0057(10)
C32 0.0479(16) 0.0348(15) 0.0338(14) -0.0061(12) 0.0181(13) -0.0042(13)
C33 0.0552(18) 0.0553(19) 0.0292(14) -0.0087(13) 0.0201(13) -0.0094(15)
C34 0.0429(16) 0.0568(19) 0.0267(14) 0.0052(13) 0.0078(12) -0.0114(14)
C35 0.0288(13) 0.0432(16) 0.0344(14) 0.0085(12) 0.0041(11) -0.0035(12)
C36 0.0222(12) 0.0359(14) 0.0287(13) 0.0024(11) 0.0073(10) -0.0021(10)
C37 0.0173(10) 0.0183(11) 0.0271(12) 0.0022(9) 0.0086(9) 0.0018(9)
C38 0.0201(11) 0.0209(11) 0.0297(12) 0.0006(10) 0.0069(9) 0.0018(9)
C39 0.0287(13) 0.0226(12) 0.0417(15) -0.0039(11) 0.0111(11) 0.0001(10)
C40 0.0293(13) 0.0200(12) 0.0545(17) 0.0067(12) 0.0157(12) -0.0010(10)
C3S 0.0392(15) 0.0379(15) 0.0396(15) -0.0036(13) 0.0107(12) -0.0010(13)
C41 0.0309(13) 0.0313(14) 0.0379(14) 0.0102(11) 0.0170(11) 0.0019(11)
C42 0.0230(11) 0.0273(13) 0.0285(12) 0.0027(10) 0.0098(10) 0.0027(10)
C43 0.0211(11) 0.0241(12) 0.0177(10) 0.0006(9) 0.0078(9) 0.0002(9)
C44 0.0247(12) 0.0228(12) 0.0318(13) 0.0024(10) 0.0089(10) 0.0012(10)
C45 0.0268(13) 0.0302(13) 0.0337(13) 0.0050(11) 0.0089(10) -0.0055(10)
C46 0.0222(12) 0.0424(15) 0.0257(12) 0.0017(11) 0.0117(10) -0.0014(11)
C47 0.0275(12) 0.0340(14) 0.0318(13) -0.0046(11) 0.0150(10) 0.0049(11)
C48 0.0243(12) 0.0252(12) 0.0284(12) -0.0037(10) 0.0104(10) 0.0000(10)
C4S 0.0477(17) 0.0541(19) 0.0382(16) 0.0020(14) 0.0111(14) -0.0090(15)
C5S 0.095(3) 0.145(4) 0.113(4) -0.033(3) -0.005(3) 0.021(3)
C6S 0.075(3) 0.121(5) 0.109(4) 0.067(4) 0.002(3) 0.001(3)

loop_
_atom_type_symbol
_atom_type_description
_atom_type_scat_dispersion_real
_atom_type_scat_dispersion_imag
_atom_type_scat_source
C C 0.0181 0.0091 'International Tables Vol C Tables 4.2.6.8 and 6.1.1.4'
H H 0.0000 0.0000 'International Tables Vol C Tables 4.2.6.8 and 6.1.1.4'
Cl Cl 0.3639 0.7018 'International Tables Vol C Tables 4.2.6.8 and 6.1.1.4'
Ge Ge -1.0885 0.8855 'International Tables Vol C Tables 4.2.6.8 and 6.1.1.4'
O O 0.0492 0.0322 'International Tables Vol C Tables 4.2.6.8 and 6.1.1.4'
P P 0.2955 0.4335 'International Tables Vol C Tables 4.2.6.8 and 6.1.1.4'

loop_
_geom_angle_atom_site_label_1
_geom_angle_atom_site_label_2
_geom_angle_atom_site_label_3
_geom_angle
_geom_angle_site_symmetry_1
_geom_angle_site_symmetry_3
_geom_angle_publ_flag
C2 Ge1 C1 143.68(9) . . ?
C2 Ge1 Cl1 104.74(6) . . ?
C1 Ge1 Cl1 102.26(7) . . ?
C2 Ge1 Cl2 97.29(6) . . ?
C1 Ge1 Cl2 105.24(7) . . ?
Cl1 Ge1 Cl2 92.75(2) . . ?
C3 C1 C10 119.1(2) . . ?
C3 C1 Ge1 115.34(17) . . ?
C10 C1 Ge1 125.51(16) . . ?
C9 P1 C31 104.58(11) . . ?
C9 P1 C25 102.56(11) . . ?
C31 P1 C25 102.32(11) . . ?
C14 C2 C21 118.96(19) . . ?
C14 C2 Ge1 116.12(16) . . ?
C21 C2 Ge1 124.09(15) . . ?
C20 P2 C43 104.22(10) . . ?
C20 P2 C37 106.96(10) . . ?
C43 P2 C37 104.51(10) . . ?
C7 C6 C11 119.4(2) . . ?
C7 C6 C13 131.6(2) . . ?
C11 C6 C13 108.9(2) . . ?
C4 C5 C11 118.9(2) . . ?
C4 C5 C12 132.2(2) . . ?
C11 C5 C12 108.9(2) . . ?
C5 C4 C3 118.7(2) . . ?
C5 C4 H4 120.7 . . ?
C3 C4 H4 120.7 . . ?
C1 C3 C4 123.4(2) . . ?
C1 C3 H3 118.3 . . ?
C4 C3 H3 118.3 . . ?
C6 C7 C8 118.1(2) . . ?
C6 C7 H7 121.0 . . ?
C8 C7 H7 121.0 . . ?
C8 C9 C10 120.0(2) . . ?
C8 C9 P1 122.62(17) . . ?
C10 C9 P1 117.39(17) . . ?
C9 C8 C7 123.2(2) . . ?
C9 C8 H8 118.4 . . ?
C7 C8 H8 118.4 . . ?
C11 C10 C9 115.2(2) . . ?
C11 C10 C1 115.9(2) . . ?
C9 C10 C1 128.9(2) . . ?
C5 C11 C6 111.9(2) . . ?
C5 C11 C10 124.0(2) . . ?
C6 C11 C10 124.0(2) . . ?
C5 C12 C13 104.9(2) . . ?
C5 C12 H12A 110.8 . . ?
C13 C12 H12A 110.8 . . ?
C5 C12 H12B 110.8 . . ?
C13 C12 H12B 110.8 . . ?
H12A C12 H12B 108.8 . . ?
O2S C8S C7S 105.2(4) . . ?
O2S C8S H8S1 110.7 . . ?
C7S C8S H8S1 110.7 . . ?
O2S C8S H8S2 110.7 . . ?
C7S C8S H8S2 110.7 . . ?
H8S1 C8S H8S2 108.8 . . ?
C8S C7S C6S 106.1(5) . . ?
C8S C7S H7SA 110.5 . . ?
C6S C7S H7SA 110.5 . . ?
C8S C7S H7SB 110.5 . . ?
C6S C7S H7SB 110.5 . . ?
H7SA C7S H7SB 108.7 . . ?
C2 C14 C15 123.6(2) . . ?
C2 C14 H14 118.2 . . ?
C15 C14 H14 118.2 . . ?
C6 C13 C12 104.8(2) . . ?
C6 C13 H13A 110.8 . . ?
C12 C13 H13A 110.8 . . ?
C6 C13 H13B 110.8 . . ?
C12 C13 H13B 110.8 . . ?
H13A C13 H13B 108.9 . . ?
C16 C15 C14 118.6(2) . . ?
C16 C15 H15 120.7 . . ?
C14 C15 H15 120.7 . . ?
C15 C16 C22 118.4(2) . . ?
C15 C16 C23 132.3(2) . . ?
C22 C16 C23 109.3(2) . . ?
C18 C17 C22 119.3(2) . . ?
C18 C17 C24 132.2(2) . . ?
C22 C17 C24 108.5(2) . . ?
C20 C19 C18 122.9(2) . . ?
C20 C19 H19 118.6 . . ?
C18 C19 H19 118.6 . . ?
C17 C18 C19 118.7(2) . . ?
C17 C18 H18 120.6 . . ?
C19 C18 H18 120.6 . . ?
C19 C20 C21 119.6(2) . . ?
C19 C20 P2 124.33(17) . . ?
C21 C20 P2 116.03(16) . . ?
O1S C1S C2S 109.8(3) . . ?
O1S C1S H1SA 109.7 . . ?
C2S C1S H1SA 109.7 . . ?
O1S C1S H1SB 109.7 . . ?
C2S C1S H1SB 109.7 . . ?
H1SA C1S H1SB 108.2 . . ?
C1S O1S C4S 109.3(2) . . ?
C22 C21 C2 115.71(19) . . ?
C22 C21 C20 115.7(2) . . ?
C2 C21 C20 128.6(2) . . ?
C16 C22 C17 112.0(2) . . ?
C16 C22 C21 124.3(2) . . ?
C17 C22 C21 123.7(2) . . ?
C16 C23 C24 104.57(19) . . ?
C16 C23 H23A 110.8 . . ?
C24 C23 H23A 110.8 . . ?
C16 C23 H23B 110.8 . . ?
C24 C23 H23B 110.8 . . ?
H23A C23 H23B 108.9 . . ?
C17 C24 C23 105.4(2) . . ?
C17 C24 H24A 110.7 . . ?
C23 C24 H24A 110.7 . . ?
C17 C24 H24B 110.7 . . ?
C23 C24 H24B 110.7 . . ?
H24A C24 H24B 108.8 . . ?
C26 C25 C30 118.6(2) . . ?
C26 C25 P1 118.49(18) . . ?
C30 C25 P1 122.9(2) . . ?
C27 C26 C25 120.5(3) . . ?
C27 C26 H26 119.8 . . ?
C25 C26 H26 119.8 . . ?
C28 C27 C26 120.0(3) . . ?
C28 C27 H27 120.0 . . ?
C26 C27 H27 120.0 . . ?
C29 C28 C27 120.1(3) . . ?
C29 C28 H28 120.0 . . ?
C27 C28 H28 120.0 . . ?
C28 C29 C30 120.2(3) . . ?
C28 C29 H29 119.9 . . ?
C30 C29 H29 119.9 . . ?
C29 C30 C25 120.6(3) . . ?
C29 C30 H30 119.7 . . ?
C25 C30 H30 119.7 . . ?
C1S C2S C3S 104.6(3) . . ?
C1S C2S H2SA 110.8 . . ?
C3S C2S H2SA 110.8 . . ?
C1S C2S H2SB 110.8 . . ?
C3S C2S H2SB 110.8 . . ?
H2SA C2S H2SB 108.9 . . ?
C5S O2S C8S 107.6(4) . . ?
C36 C31 C32 118.8(2) . . ?
C36 C31 P1 124.16(19) . . ?
C32 C31 P1 117.1(2) . . ?
C33 C32 C31 120.4(3) . . ?
C33 C32 H32 119.8 . . ?
C31 C32 H32 119.8 . . ?
C34 C33 C32 120.4(3) . . ?
C34 C33 H33 119.8 . . ?
C32 C33 H33 119.8 . . ?
C33 C34 C35 119.7(3) . . ?
C33 C34 H34 120.2 . . ?
C35 C34 H34 120.2 . . ?
C34 C35 C36 120.0(3) . . ?
C34 C35 H35 120.0 . . ?
C36 C35 H35 120.0 . . ?
C31 C36 C35 120.7(2) . . ?
C31 C36 H36 119.7 . . ?
C35 C36 H36 119.7 . . ?
C38 C37 C42 119.0(2) . . ?
C38 C37 P2 115.94(17) . . ?
C42 C37 P2 125.01(18) . . ?
C39 C38 C37 121.1(2) . . ?
C39 C38 H38 119.4 . . ?
C37 C38 H38 119.4 . . ?
C40 C39 C38 119.3(2) . . ?
C40 C39 H39 120.4 . . ?
C38 C39 H39 120.4 . . ?
C41 C40 C39 120.0(2) . . ?
C41 C40 H40 120.0 . . ?
C39 C40 H40 120.0 . . ?
C4S C3S C2S 103.2(2) . . ?
C4S C3S H3SA 111.1 . . ?
C2S C3S H3SA 111.1 . . ?
C4S C3S H3SB 111.1 . . ?
C2S C3S H3SB 111.1 . . ?
H3SA C3S H3SB 109.1 . . ?
C40 C41 C42 120.8(2) . . ?
C40 C41 H41 119.6 . . ?
C42 C41 H41 119.6 . . ?
C41 C42 C37 119.7(2) . . ?
C41 C42 H42 120.1 . . ?
C37 C42 H42 120.1 . . ?
C48 C43 C44 118.7(2) . . ?
C48 C43 P2 122.34(18) . . ?
C44 C43 P2 118.73(17) . . ?
C45 C44 C43 120.7(2) . . ?
C45 C44 H44 119.6 . . ?
C43 C44 H44 119.6 . . ?
C46 C45 C44 120.0(2) . . ?
C46 C45 H45 120.0 . . ?
C44 C45 H45 120.0 . . ?
C45 C46 C47 119.9(2) . . ?
C45 C46 H46 120.0 . . ?
C47 C46 H46 120.0 . . ?
C46 C47 C48 120.3(2) . . ?
C46 C47 H47 119.9 . . ?
C48 C47 H47 119.9 . . ?
C47 C48 C43 120.3(2) . . ?
C47 C48 H48 119.8 . . ?
C43 C48 H48 119.8 . . ?
O1S C4S C3S 105.6(3) . . ?
O1S C4S H4SA 110.6 . . ?
C3S C4S H4SA 110.6 . . ?
O1S C4S H4SB 110.6 . . ?
C3S C4S H4SB 110.6 . . ?
H4SA C4S H4SB 108.8 . . ?
C6S C5S O2S 111.1(5) . . ?
C6S C5S H5S1 109.4 . . ?
O2S C5S H5S1 109.4 . . ?
C6S C5S H5S2 109.4 . . ?
O2S C5S H5S2 109.4 . . ?
H5S1 C5S H5S2 108.0 . . ?
C5S C6S C7S 104.6(5) . . ?
C5S C6S H6S1 110.8 . . ?
C7S C6S H6S1 110.8 . . ?
C5S C6S H6S2 110.8 . . ?
C7S C6S H6S2 110.8 . . ?
H6S1 C6S H6S2 108.9 . . ?

loop_
_geom_bond_atom_site_label_1
_geom_bond_atom_site_label_2
_geom_bond_distance
_geom_bond_site_symmetry_2
_geom_bond_publ_flag
Ge1 C2 1.973(2) . ?
Ge1 C1 1.973(2) . ?
Ge1 Cl1 2.2333(6) . ?
Ge1 Cl2 2.2449(6) . ?
C1 C3 1.385(3) . ?
C1 C10 1.432(3) . ?
P1 C9 1.816(2) . ?
P1 C31 1.825(2) . ?
P1 C25 1.837(2) . ?
C2 C14 1.380(3) . ?
C2 C21 1.431(3) . ?
P2 C20 1.805(2) . ?
P2 C43 1.829(2) . ?
P2 C37 1.831(2) . ?
C6 C7 1.366(4) . ?
C6 C11 1.410(3) . ?
C6 C13 1.516(3) . ?
C5 C4 1.363(4) . ?
C5 C11 1.409(3) . ?
C5 C12 1.516(3) . ?
C4 C3 1.420(3) . ?
C4 H4 0.9500 . ?
C3 H3 0.9500 . ?
C7 C8 1.414(3) . ?
C7 H7 0.9500 . ?
C9 C8 1.386(3) . ?
C9 C10 1.425(3) . ?
C8 H8 0.9500 . ?
C10 C11 1.420(3) . ?
C12 C13 1.552(4) . ?
C12 H12A 0.9900 . ?
C12 H12B 0.9900 . ?
C8S O2S 1.392(6) . ?
C8S C7S 1.433(8) . ?
C8S H8S1 0.9900 . ?
C8S H8S2 0.9900 . ?
C7S C6S 1.455(9) . ?
C7S H7SA 0.9900 . ?
C7S H7SB 0.9900 . ?
C14 C15 1.417(3) . ?
C14 H14 0.9500 . ?
C13 H13A 0.9900 . ?
C13 H13B 0.9900 . ?
C15 C16 1.367(3) . ?
C15 H15 0.9500 . ?
C16 C22 1.410(3) . ?
C16 C23 1.510(3) . ?
C17 C18 1.364(3) . ?
C17 C22 1.410(3) . ?
C17 C24 1.513(3) . ?
C19 C20 1.385(3) . ?
C19 C18 1.414(3) . ?
C19 H19 0.9500 . ?
C18 H18 0.9500 . ?
C20 C21 1.434(3) . ?
C1S O1S 1.404(4) . ?
C1S C2S 1.457(5) . ?
C1S H1SA 0.9900 . ?
C1S H1SB 0.9900 . ?
O1S C4S 1.435(4) . ?
C21 C22 1.415(3) . ?
C23 C24 1.553(4) . ?
C23 H23A 0.9900 . ?
C23 H23B 0.9900 . ?
C24 H24A 0.9900 . ?
C24 H24B 0.9900 . ?
C25 C26 1.389(4) . ?
C25 C30 1.390(4) . ?
C26 C27 1.387(4) . ?
C26 H26 0.9500 . ?
C27 C28 1.385(4) . ?
C27 H27 0.9500 . ?
C28 C29 1.366(5) . ?
C28 H28 0.9500 . ?
C29 C30 1.390(4) . ?
C29 H29 0.9500 . ?
C30 H30 0.9500 . ?
C2S C3S 1.522(4) . ?
C2S H2SA 0.9900 . ?
C2S H2SB 0.9900 . ?
O2S C5S 1.387(7) . ?
C31 C36 1.385(4) . ?
C31 C32 1.401(4) . ?
C32 C33 1.389(4) . ?
C32 H32 0.9500 . ?
C33 C34 1.384(5) . ?
C33 H33 0.9500 . ?
C34 C35 1.386(4) . ?
C34 H34 0.9500 . ?
C35 C36 1.397(4) . ?
C35 H35 0.9500 . ?
C36 H36 0.9500 . ?
C37 C38 1.396(3) . ?
C37 C42 1.397(3) . ?
C38 C39 1.392(3) . ?
C38 H38 0.9500 . ?
C39 C40 1.390(4) . ?
C39 H39 0.9500 . ?
C40 C41 1.384(4) . ?
C40 H40 0.9500 . ?
C3S C4S 1.509(4) . ?
C3S H3SA 0.9900 . ?
C3S H3SB 0.9900 . ?
C41 C42 1.391(4) . ?
C41 H41 0.9500 . ?
C42 H42 0.9500 . ?
C43 C48 1.396(3) . ?
C43 C44 1.397(3) . ?
C44 C45 1.390(3) . ?
C44 H44 0.9500 . ?
C45 C46 1.383(4) . ?
C45 H45 0.9500 . ?
C46 C47 1.386(4) . ?
C46 H46 0.9500 . ?
C47 C48 1.391(3) . ?
C47 H47 0.9500 . ?
C48 H48 0.9500 . ?
C4S H4SA 0.9900 . ?
C4S H4SB 0.9900 . ?
C5S C6S 1.370(8) . ?
C5S H5S1 0.9900 . ?
C5S H5S2 0.9900 . ?
C6S H6S1 0.9900 . ?
C6S H6S2 0.9900 . ?
